data_7154810
loop_
_publ_author_name
'Wang, Xu-Dong'
'Li, Sen'
'Ao, Yu-Fei'
'Wang, Qi-Qiang'
'Huang, Zhi-Tang'
'Wang, De-Xian'

_publ_section_title
;
 Oxacalix[2]arene[2]triazine based ion-pair transporters.
;
_journal_issue 1
_journal_name_full 'Organic &amp; biomolecular chemistry'
_journal_page_first 330
_journal_page_last 334
_journal_paper_doi 10.1039/c5ob02291f
_journal_volume 14
_journal_year 2016
_chemical_formula_moiety '2(C24 H18 N6 O12), 2(C8 H20 N), C H Cl3, 2(Br) '
_chemical_formula_sum 'C65 H77 Br2 Cl3 N14 O24'
_chemical_formula_weight 1704.58
_chemical_name_systematic
; 
 ? 
;
_space_group_IT_number 14
_symmetry_cell_setting monoclinic
_symmetry_space_group_name_Hall '-P 2yn'
_symmetry_space_group_name_H-M 'P 1 21/n 1'
_atom_sites_solution_hydrogens geom
_atom_sites_solution_primary direct
_atom_sites_solution_secondary difmap
_audit_creation_method SHELXL-97
_audit_update_record
;
2015-10-22 deposited with the CCDC.
2015-11-24 downloaded from the CCDC.
;
_cell_angle_alpha 90.00
_cell_angle_beta 115.043(3)
_cell_angle_gamma 90.00
_cell_formula_units_Z 4
_cell_length_a 21.688(6)
_cell_length_b 17.152(4)
_cell_length_c 22.729(5)
_cell_measurement_reflns_used 24205
_cell_measurement_temperature 173(2)
_cell_measurement_theta_max 27.48
_cell_measurement_theta_min 1.55
_cell_volume 7660(3)
_computing_cell_refinement 'CrystalClear (Rigaku Inc., 2007)'
_computing_data_collection 'CrystalClear (Rigaku Inc., 2007)'
_computing_data_reduction 'CrystalClear (Rigaku Inc., 2007)'
_computing_molecular_graphics 'Olex2 Ver 1.1'
_computing_publication_material 'SHELX97 (Sheldrick, 2008)'
_computing_structure_refinement 'SHELXL-97 (Sheldrick, 2008)'
_computing_structure_solution 'SHELXS-97 (Sheldrick, 2008)'
_diffrn_ambient_temperature 173(2)
_diffrn_measured_fraction_theta_full 0.997
_diffrn_measured_fraction_theta_max 0.997
_diffrn_measurement_device_type 'MM007-HF CCD(Saturn 724+)'
_diffrn_measurement_method '\w scans at fixed \c = 45\%'
_diffrn_radiation_monochromator Confocal
_diffrn_radiation_source 'rotating anode'
_diffrn_radiation_type MoK\a
_diffrn_radiation_wavelength 0.71073
_diffrn_reflns_av_R_equivalents 0.1254
_diffrn_reflns_av_sigmaI/netI 0.1024
_diffrn_reflns_limit_h_max 25
_diffrn_reflns_limit_h_min -24
_diffrn_reflns_limit_k_max 20
_diffrn_reflns_limit_k_min -20
_diffrn_reflns_limit_l_max 27
_diffrn_reflns_limit_l_min -27
_diffrn_reflns_number 45384
_diffrn_reflns_theta_full 25.00
_diffrn_reflns_theta_max 25.00
_diffrn_reflns_theta_min 1.09
_exptl_absorpt_coefficient_mu 1.247
_exptl_absorpt_correction_T_max 0.8547
_exptl_absorpt_correction_T_min 0.6353
_exptl_absorpt_correction_type multi-scan
_exptl_absorpt_process_details 'CrystalClear (Rigaku Inc., 2007)'
_exptl_crystal_colour colorless
_exptl_crystal_density_diffrn 1.478
_exptl_crystal_density_method 'not measured'
_exptl_crystal_description block
_exptl_crystal_F_000 3512
_exptl_crystal_size_max 0.40
_exptl_crystal_size_mid 0.17
_exptl_crystal_size_min 0.13
_refine_diff_density_max 3.073
_refine_diff_density_min -0.815
_refine_diff_density_rms 0.150
_refine_ls_extinction_method none
_refine_ls_goodness_of_fit_ref 1.882
_refine_ls_hydrogen_treatment constr
_refine_ls_matrix_type full
_refine_ls_number_parameters 1001
_refine_ls_number_reflns 13444
_refine_ls_number_restraints 42
_refine_ls_restrained_S_all 1.886
_refine_ls_R_factor_all 0.1745
_refine_ls_R_factor_gt 0.1495
_refine_ls_shift/su_max 0.002
_refine_ls_shift/su_mean 0.000
_refine_ls_structure_factor_coef Fsqd
_refine_ls_weighting_details 'calc w=1/[\s^2^(Fo^2^)+(0.1000P)^2^+0.0000P] where P=(Fo^2^+2Fc^2^)/3'
_refine_ls_weighting_scheme calc
_refine_ls_wR_factor_gt 0.3675
_refine_ls_wR_factor_ref 0.3798
_reflns_number_gt 10726
_reflns_number_total 13444
_reflns_threshold_expression >2sigma(I)
_cod_data_source_file c5ob02291f2.cif
_cod_data_source_block mx1823a
_cod_depositor_comments 'Adding full bibliography for 7154810.cif.'
_cod_original_sg_symbol_H-M P2(1)/n
_cod_database_code 7154810
_audit_block_doi 10.5517/cc1k2rky

loop_
_symmetry_equiv_pos_as_xyz
'x, y, z'
'-x+1/2, y+1/2, -z+1/2'
'-x, -y, -z'
'x-1/2, -y-1/2, z-1/2'

loop_
_atom_site_label
_atom_site_type_symbol
_atom_site_fract_x
_atom_site_fract_y
_atom_site_fract_z
_atom_site_U_iso_or_equiv
_atom_site_adp_type
_atom_site_occupancy
_atom_site_symmetry_multiplicity
_atom_site_calc_flag
_atom_site_refinement_flags
_atom_site_disorder_assembly
_atom_site_disorder_group
Br1 Br 0.54878(4) 0.48235(6) 0.74102(5) 0.0504(3) Uani 1 1 d . . .
Br2 Br 0.54604(4) 0.98875(6) 0.23150(5) 0.0552(3) Uani 1 1 d . . .
Cl1 Cl 0.24818(10) 0.05716(17) 0.49953(11) 0.0605(7) Uani 1 1 d . . .
Cl2 Cl 0.19121(15) 0.20350(18) 0.51308(17) 0.0890(11) Uani 1 1 d . . .
Cl3 Cl 0.31091(14) 0.20014(18) 0.48602(15) 0.0812(9) Uani 1 1 d . . .
O1 O 0.7318(3) 0.3925(3) 0.8373(3) 0.0393(13) Uani 1 1 d . . .
O2 O 0.6379(3) 0.4545(3) 0.6207(3) 0.0431(14) Uani 1 1 d . . .
O3 O 0.6857(3) 0.7266(3) 0.6703(2) 0.0358(12) Uani 1 1 d . . .
O4 O 0.7810(3) 0.6648(3) 0.8884(3) 0.0430(14) Uani 1 1 d . . .
O5 O 0.6879(3) 0.5499(3) 0.8443(3) 0.0465(15) Uani 1 1 d . . .
H5 H 0.6508 0.5320 0.8168 0.070 Uiso 1 1 d R . .
O6 O 0.9874(3) 0.4219(4) 0.9076(5) 0.082(3) Uani 1 1 d . . .
O7 O 0.9985(3) 0.5493(4) 0.9098(4) 0.069(2) Uani 1 1 d . . .
O8 O 0.5799(3) 0.2328(3) 0.6851(3) 0.0556(17) Uani 1 1 d . . .
O9 O 0.6172(3) 0.5989(3) 0.6755(2) 0.0387(13) Uani 1 1 d . . .
H9 H 0.5992 0.5685 0.6927 0.058 Uiso 1 1 d R . .
O10 O 0.8334(4) 0.5137(4) 0.5635(4) 0.069(2) Uani 1 1 d . . .
O11 O 0.8626(3) 0.6378(4) 0.6009(3) 0.0592(18) Uani 1 1 d . . .
O12 O 0.6580(3) 0.8813(3) 0.8194(3) 0.0460(14) Uani 1 1 d . . .
O13 O 0.8144(2) 0.7321(3) 0.3301(2) 0.0335(12) Uani 1 1 d . . .
O14 O 0.7245(3) 0.6705(3) 0.1134(3) 0.0411(13) Uani 1 1 d . . .
O15 O 0.7733(3) 0.3992(3) 0.1676(2) 0.0379(13) Uani 1 1 d . . .
O16 O 0.8515(3) 0.4597(3) 0.3844(2) 0.0429(14) Uani 1 1 d . . .
O17 O 0.6453(4) 0.5347(4) 0.4243(4) 0.066(2) Uani 1 1 d . . .
O18 O 0.6276(3) 0.6578(3) 0.3913(3) 0.0475(15) Uani 1 1 d . . .
O19 O 0.8820(3) 0.6007(4) 0.3320(3) 0.0447(14) Uani 1 1 d . . .
H19 H 0.9070 0.5696 0.3234 0.08(4) Uiso 1 1 d R . .
O20 O 0.8495(3) 0.8849(3) 0.1845(3) 0.0448(14) Uani 1 1 d . . .
O21 O 0.5167(3) 0.4297(4) 0.0869(4) 0.075(2) Uani 1 1 d . . .
O22 O 0.5046(3) 0.5588(4) 0.0877(4) 0.0647(19) Uani 1 1 d . . .
O23 O 0.8163(3) 0.5558(3) 0.1603(3) 0.0467(14) Uani 1 1 d . . .
H23 H 0.8419 0.5193 0.1813 0.070 Uiso 1 1 calc R . .
O24 O 0.9221(3) 0.2425(3) 0.3250(3) 0.0543(17) Uani 1 1 d . . .
N1 N 0.6931(3) 0.4260(3) 0.7292(3) 0.0319(14) Uani 1 1 d . . .
N2 N 0.6584(3) 0.3110(4) 0.7656(3) 0.0385(15) Uani 1 1 d . . .
N3 N 0.6104(3) 0.3425(4) 0.6520(3) 0.0385(16) Uani 1 1 d . . .
N4 N 0.7360(3) 0.6893(3) 0.7780(3) 0.0327(14) Uani 1 1 d . . .
N5 N 0.6700(3) 0.8045(4) 0.7413(3) 0.0374(15) Uani 1 1 d . . .
N6 N 0.7212(3) 0.7725(4) 0.8541(3) 0.0355(15) Uani 1 1 d . . .
N7 N 0.7665(3) 0.6941(4) 0.2229(3) 0.0334(14) Uani 1 1 d . . .
N8 N 0.8345(3) 0.8098(3) 0.2612(3) 0.0326(14) Uani 1 1 d . . .
N9 N 0.7872(3) 0.7786(4) 0.1487(3) 0.0410(16) Uani 1 1 d . . .
N10 N 0.8052(3) 0.4327(4) 0.2746(3) 0.0316(14) Uani 1 1 d . . .
N11 N 0.8450(3) 0.3172(4) 0.2436(4) 0.0417(17) Uani 1 1 d . . .
N12 N 0.8849(3) 0.3497(4) 0.3552(3) 0.0422(17) Uani 1 1 d . . .
N13 N 0.4213(3) 0.6976(4) 0.5463(3) 0.0415(17) Uani 1 1 d . . .
N14 N 0.9411(4) 0.2729(6) 0.5722(4) 0.072(3) Uani 1 1 d . . .
C1 C 0.8903(4) 0.5023(5) 0.8886(4) 0.041(2) Uani 1 1 d . . .
C2 C 0.8441(4) 0.4437(5) 0.8701(4) 0.041(2) Uani 1 1 d . . .
H2 H 0.8594 0.3920 0.8692 0.049 Uiso 1 1 calc R . .
C3 C 0.7757(4) 0.4562(5) 0.8524(4) 0.0364(18) Uani 1 1 d . . .
C4 C 0.7519(4) 0.5320(5) 0.8570(3) 0.0373(18) Uani 1 1 d . . .
C5 C 0.8012(4) 0.5903(4) 0.8761(4) 0.0393(19) Uani 1 1 d . . .
C6 C 0.8684(4) 0.5786(5) 0.8917(4) 0.042(2) Uani 1 1 d . . .
H6 H 0.8996 0.6209 0.9043 0.050 Uiso 1 1 calc R . .
C7 C 0.9634(5) 0.4847(6) 0.9027(5) 0.054(2) Uani 1 1 d . . .
C8 C 1.0701(5) 0.5384(8) 0.9231(7) 0.091(4) Uani 1 1 d . . .
H8A H 1.0735 0.5027 0.8910 0.136 Uiso 1 1 calc R . .
H8B H 1.0947 0.5165 0.9667 0.136 Uiso 1 1 calc R . .
H8C H 1.0902 0.5888 0.9206 0.136 Uiso 1 1 calc R . .
C9 C 0.6922(3) 0.3764(4) 0.7735(4) 0.0324(17) Uani 1 1 d . . .
C10 C 0.6177(4) 0.2977(5) 0.7035(4) 0.043(2) Uani 1 1 d . . .
C11 C 0.6480(4) 0.4049(4) 0.6708(4) 0.0335(17) Uani 1 1 d . . .
C12 C 0.5837(5) 0.1794(6) 0.7358(5) 0.075(4) Uani 1 1 d . . .
H12A H 0.5539 0.1346 0.7164 0.112 Uiso 1 1 calc R . .
H12B H 0.5691 0.2060 0.7659 0.112 Uiso 1 1 calc R . .
H12C H 0.6307 0.1612 0.7594 0.112 Uiso 1 1 calc R . .
C13 C 0.6806(4) 0.5206(4) 0.6302(3) 0.0313(17) Uani 1 1 d . . .
C14 C 0.7304(4) 0.5152(5) 0.6081(4) 0.041(2) Uani 1 1 d . . .
H14 H 0.7386 0.4671 0.5919 0.049 Uiso 1 1 calc R . .
C15 C 0.7688(4) 0.5812(5) 0.6096(4) 0.0400(19) Uani 1 1 d . . .
C16 C 0.7548(4) 0.6516(5) 0.6332(4) 0.0384(19) Uani 1 1 d . . .
H16 H 0.7804 0.6971 0.6347 0.046 Uiso 1 1 calc R . .
C17 C 0.7036(4) 0.6546(4) 0.6541(3) 0.0336(17) Uani 1 1 d . . .
C18 C 0.6664(4) 0.5894(5) 0.6543(3) 0.0364(18) Uani 1 1 d . . .
C19 C 0.8224(4) 0.5722(6) 0.5870(4) 0.049(2) Uani 1 1 d . . .
C20 C 0.9189(5) 0.6320(7) 0.5808(6) 0.079(3) Uani 1 1 d . . .
H20A H 0.9018 0.6099 0.5370 0.118 Uiso 1 1 calc R . .
H20B H 0.9547 0.5982 0.6112 0.118 Uiso 1 1 calc R . .
H20C H 0.9376 0.6840 0.5809 0.118 Uiso 1 1 calc R . .
C21 C 0.6977(3) 0.7381(4) 0.7335(4) 0.0311(17) Uani 1 1 d . . .
C22 C 0.7431(4) 0.7105(5) 0.8377(4) 0.0375(19) Uani 1 1 d . . .
C23 C 0.6845(4) 0.8184(5) 0.8029(4) 0.042(2) Uani 1 1 d . . .
C24 C 0.6193(5) 0.9365(5) 0.7677(5) 0.056(2) Uani 1 1 d . . .
H24A H 0.5802 0.9098 0.7343 0.084 Uiso 1 1 calc R . .
H24B H 0.6486 0.9571 0.7483 0.084 Uiso 1 1 calc R . .
H24C H 0.6032 0.9796 0.7859 0.084 Uiso 1 1 calc R . .
C25 C 0.8089(4) 0.5267(4) 0.3711(4) 0.0366(19) Uani 1 1 d . . .
C26 C 0.7578(4) 0.5249(5) 0.3894(4) 0.0390(19) Uani 1 1 d . . .
H26 H 0.7473 0.4782 0.4057 0.047 Uiso 1 1 calc R . .
C27 C 0.7192(4) 0.5943(4) 0.3840(3) 0.0336(17) Uani 1 1 d . . .
C28 C 0.7374(4) 0.6628(4) 0.3623(4) 0.0326(17) Uani 1 1 d . . .
H28 H 0.7132 0.7098 0.3595 0.039 Uiso 1 1 calc R . .
C29 C 0.7912(4) 0.6611(4) 0.3449(3) 0.0351(18) Uani 1 1 d . . .
C30 C 0.8288(4) 0.5953(4) 0.3487(3) 0.0344(17) Uani 1 1 d . . .
C31 C 0.6619(4) 0.5904(5) 0.4035(4) 0.0393(19) Uani 1 1 d . . .
C32 C 0.5682(4) 0.6588(6) 0.4053(5) 0.059(3) Uani 1 1 d . . .
H32A H 0.5338 0.6229 0.3759 0.089 Uiso 1 1 calc R . .
H32B H 0.5494 0.7117 0.3992 0.089 Uiso 1 1 calc R . .
H32C H 0.5813 0.6424 0.4503 0.089 Uiso 1 1 calc R . .
C33 C 0.8036(4) 0.7458(5) 0.2683(4) 0.0396(19) Uani 1 1 d . . .
C34 C 0.8237(4) 0.8214(5) 0.1994(4) 0.0389(19) Uani 1 1 d . . .
C35 C 0.7615(4) 0.7143(4) 0.1647(4) 0.0370(18) Uani 1 1 d . . .
C36 C 0.8853(4) 0.9409(5) 0.2357(5) 0.051(2) Uani 1 1 d . . .
H36A H 0.9055 0.9814 0.2190 0.076 Uiso 1 1 calc R . .
H36B H 0.9213 0.9141 0.2722 0.076 Uiso 1 1 calc R . .
H36C H 0.8532 0.9648 0.2503 0.076 Uiso 1 1 calc R . .
C37 C 0.7043(4) 0.5972(4) 0.1246(4) 0.0379(19) Uani 1 1 d . . .
C38 C 0.6366(4) 0.5837(5) 0.1085(3) 0.0352(18) Uani 1 1 d . . .
H38 H 0.6052 0.6258 0.0960 0.042 Uiso 1 1 calc R . .
C39 C 0.6145(4) 0.5096(5) 0.1106(4) 0.0380(19) Uani 1 1 d . . .
C40 C 0.6595(4) 0.4474(5) 0.1317(4) 0.044(2) Uani 1 1 d . . .
H40 H 0.6438 0.3961 0.1333 0.053 Uiso 1 1 calc R . .
C41 C 0.7278(4) 0.4624(4) 0.1503(3) 0.0319(17) Uani 1 1 d . . .
C42 C 0.7521(4) 0.5379(5) 0.1471(4) 0.0390(19) Uani 1 1 d . . .
C43 C 0.5401(4) 0.4923(5) 0.0930(4) 0.044(2) Uani 1 1 d . . .
C44 C 0.4339(4) 0.5469(7) 0.0728(6) 0.072(3) Uani 1 1 d . . .
H44A H 0.4098 0.5295 0.0277 0.107 Uiso 1 1 calc R . .
H44B H 0.4140 0.5959 0.0787 0.107 Uiso 1 1 calc R . .
H44C H 0.4298 0.5071 0.1019 0.107 Uiso 1 1 calc R . .
C45 C 0.8088(4) 0.3845(4) 0.2315(4) 0.0381(19) Uani 1 1 d . . .
C46 C 0.8818(4) 0.3054(4) 0.3051(4) 0.0396(19) Uani 1 1 d . . .
C47 C 0.8461(4) 0.4125(4) 0.3355(4) 0.0359(18) Uani 1 1 d . . .
C48 C 0.9234(6) 0.1891(6) 0.2753(5) 0.070(3) Uani 1 1 d . . .
H48A H 0.8777 0.1679 0.2503 0.105 Uiso 1 1 calc R . .
H48B H 0.9551 0.1463 0.2962 0.105 Uiso 1 1 calc R . .
H48C H 0.9384 0.2173 0.2461 0.105 Uiso 1 1 calc R . .
C49 C 0.3509(4) 0.6794(5) 0.4907(4) 0.045(2) Uani 1 1 d . . .
H49A H 0.3311 0.7284 0.4675 0.054 Uiso 1 1 calc R . .
H49B H 0.3575 0.6439 0.4594 0.054 Uiso 1 1 calc R . .
C50 C 0.3005(4) 0.6422(5) 0.5125(4) 0.045(2) Uani 1 1 d . . .
H50A H 0.2576 0.6319 0.4745 0.068 Uiso 1 1 calc R . .
H50B H 0.2920 0.6777 0.5420 0.068 Uiso 1 1 calc R . .
H50C H 0.3192 0.5931 0.5350 0.068 Uiso 1 1 calc R . .
C51 C 0.4538(4) 0.6246(5) 0.5825(4) 0.043(2) Uani 1 1 d . . .
H51A H 0.4243 0.6030 0.6019 0.051 Uiso 1 1 calc R . .
H51B H 0.4977 0.6388 0.6187 0.051 Uiso 1 1 calc R . .
C52 C 0.4669(5) 0.5611(5) 0.5430(5) 0.054(2) Uani 1 1 d . . .
H52A H 0.4233 0.5410 0.5108 0.081 Uiso 1 1 calc R . .
H52B H 0.4925 0.5187 0.5718 0.081 Uiso 1 1 calc R . .
H52C H 0.4932 0.5825 0.5207 0.081 Uiso 1 1 calc R . .
C53 C 0.4146(4) 0.7553(5) 0.5928(4) 0.049(2) Uani 1 1 d . . .
H53A H 0.3970 0.7272 0.6206 0.059 Uiso 1 1 calc R . .
H53B H 0.4607 0.7743 0.6215 0.059 Uiso 1 1 calc R . .
C54 C 0.3704(5) 0.8245(6) 0.5650(5) 0.056(3) Uani 1 1 d . . .
H54A H 0.3892 0.8559 0.5404 0.085 Uiso 1 1 calc R . .
H54B H 0.3686 0.8559 0.6002 0.085 Uiso 1 1 calc R . .
H54C H 0.3244 0.8072 0.5360 0.085 Uiso 1 1 calc R . .
C55 C 0.4604(4) 0.7343(5) 0.5117(4) 0.042(2) Uani 1 1 d . . .
H55A H 0.4404 0.7860 0.4950 0.050 Uiso 1 1 calc R . .
H55B H 0.4544 0.7014 0.4738 0.050 Uiso 1 1 calc R . .
C56 C 0.5368(4) 0.7446(5) 0.5539(5) 0.050(2) Uani 1 1 d . . .
H56A H 0.5551 0.7839 0.5342 0.074 Uiso 1 1 calc R . .
H56B H 0.5602 0.6949 0.5570 0.074 Uiso 1 1 calc R . .
H56C H 0.5440 0.7618 0.5974 0.074 Uiso 1 1 calc R . .
C57 C 0.8724(8) 0.2456(11) 0.5546(7) 0.129(6) Uani 1 1 d . . .
H57A H 0.8566 0.2728 0.5842 0.155 Uiso 1 1 calc R . .
H57B H 0.8448 0.2666 0.5107 0.155 Uiso 1 1 calc R . .
C58 C 0.8529(9) 0.1702(11) 0.5531(8) 0.136(7) Uani 1 1 d . . .
H58A H 0.8727 0.1388 0.5294 0.203 Uiso 1 1 calc R . .
H58B H 0.8031 0.1669 0.5312 0.203 Uiso 1 1 calc R . .
H58C H 0.8687 0.1505 0.5976 0.203 Uiso 1 1 calc R . .
C59 C 0.9884(9) 0.2306(12) 0.6351(9) 0.164(7) Uani 1 1 d U . .
H59A H 1.0363 0.2437 0.6449 0.196 Uiso 1 1 calc R . .
H59B H 0.9829 0.1736 0.6279 0.196 Uiso 1 1 calc R . .
C60 C 0.9739(7) 0.2528(9) 0.6960(6) 0.121(5) Uani 1 1 d U . .
H60A H 0.9572 0.3065 0.6914 0.181 Uiso 1 1 calc R . .
H60B H 1.0160 0.2481 0.7358 0.181 Uiso 1 1 calc R . .
H60C H 0.9395 0.2173 0.6982 0.181 Uiso 1 1 calc R . .
C63 C 0.9618(7) 0.2427(8) 0.5194(7) 0.107(5) Uani 1 1 d . . .
H63A H 0.9500 0.1866 0.5129 0.129 Uiso 1 1 calc R . .
H63B H 0.9330 0.2695 0.4783 0.129 Uiso 1 1 calc R . .
C64 C 1.0286(5) 0.2500(7) 0.5282(7) 0.085(4) Uani 1 1 d . . .
H64A H 1.0297 0.2691 0.4880 0.127 Uiso 1 1 calc R . .
H64B H 1.0511 0.1991 0.5394 0.127 Uiso 1 1 calc R . .
H64C H 1.0523 0.2871 0.5634 0.127 Uiso 1 1 calc R . .
C65 C 0.2656(8) 0.1569(10) 0.5264(9) 0.054(5) Uani 0.551(15) 1 d PU A 1
H65 H 0.2953 0.1571 0.5741 0.064 Uiso 0.551(15) 1 calc PR A 1
C65' C 0.2333(9) 0.1557(10) 0.4721(9) 0.039(5) Uani 0.449(15) 1 d PU A 2
H65' H 0.2033 0.1561 0.4245 0.047 Uiso 0.449(15) 1 calc PR A 2
C62 C 0.9325(9) 0.4058(10) 0.5259(7) 0.146(7) Uani 1 1 d U . .
H62A H 0.9087 0.3759 0.4858 0.219 Uiso 1 1 calc R . .
H62B H 0.9750 0.4266 0.5269 0.219 Uiso 1 1 calc R . .
H62C H 0.9035 0.4490 0.5272 0.219 Uiso 1 1 calc R . .
C61 C 0.9472(10) 0.3564(11) 0.5804(10) 0.152(7) Uani 1 1 d U . .
H61A H 0.9172 0.3725 0.6011 0.182 Uiso 1 1 calc R . .
H61B H 0.9945 0.3676 0.6120 0.182 Uiso 1 1 calc R . .

loop_
_atom_site_aniso_label
_atom_site_aniso_U_11
_atom_site_aniso_U_22
_atom_site_aniso_U_33
_atom_site_aniso_U_23
_atom_site_aniso_U_13
_atom_site_aniso_U_12
Br1 0.0413(5) 0.0557(7) 0.0552(6) -0.0018(4) 0.0213(4) 0.0002(4)
Br2 0.0432(5) 0.0603(7) 0.0639(7) 0.0028(5) 0.0246(5) 0.0008(4)
Cl1 0.0657(16) 0.0537(16) 0.0728(17) 0.0007(11) 0.0397(14) 0.0027(10)
Cl2 0.0734(17) 0.075(2) 0.104(2) -0.0355(18) 0.0233(17) 0.0112(15)
Cl3 0.0745(17) 0.081(2) 0.0764(19) 0.0177(15) 0.0208(15) -0.0224(15)
O1 0.042(3) 0.034(3) 0.035(3) 0.003(2) 0.009(2) -0.007(2)
O2 0.054(3) 0.036(3) 0.032(3) -0.006(2) 0.010(3) -0.007(3)
O3 0.045(3) 0.033(3) 0.027(3) 0.002(2) 0.013(2) 0.007(2)
O4 0.053(3) 0.035(3) 0.029(3) -0.006(2) 0.005(2) 0.004(3)
O5 0.043(3) 0.047(4) 0.047(3) -0.004(3) 0.017(3) 0.008(3)
O6 0.041(4) 0.052(4) 0.134(7) 0.011(5) 0.018(4) -0.001(3)
O7 0.048(4) 0.051(4) 0.103(6) -0.004(4) 0.027(4) -0.011(3)
O8 0.057(4) 0.038(3) 0.050(4) -0.004(3) 0.002(3) -0.010(3)
O9 0.040(3) 0.038(3) 0.037(3) -0.006(2) 0.015(2) -0.007(2)
O10 0.080(5) 0.069(5) 0.080(5) -0.006(4) 0.055(4) -0.003(4)
O11 0.052(3) 0.065(4) 0.077(5) 0.002(4) 0.043(3) -0.001(3)
O12 0.049(3) 0.039(3) 0.050(4) -0.011(3) 0.021(3) 0.003(3)
O13 0.038(3) 0.025(3) 0.039(3) 0.000(2) 0.018(2) -0.005(2)
O14 0.055(3) 0.036(3) 0.032(3) -0.001(2) 0.018(3) -0.007(3)
O15 0.041(3) 0.034(3) 0.032(3) -0.002(2) 0.009(2) 0.005(2)
O16 0.065(4) 0.026(3) 0.029(3) 0.002(2) 0.011(3) 0.014(3)
O17 0.088(5) 0.045(4) 0.092(5) 0.012(4) 0.063(5) -0.005(4)
O18 0.044(3) 0.035(3) 0.067(4) 0.005(3) 0.026(3) 0.003(3)
O19 0.043(3) 0.053(4) 0.047(3) -0.001(3) 0.027(3) 0.002(3)
O20 0.058(3) 0.030(3) 0.052(4) 0.001(3) 0.028(3) -0.012(3)
O21 0.050(4) 0.042(4) 0.122(7) -0.018(4) 0.026(4) -0.007(3)
O22 0.041(3) 0.067(5) 0.073(5) 0.010(4) 0.013(3) 0.011(3)
O23 0.048(3) 0.043(4) 0.048(4) 0.003(3) 0.019(3) 0.000(3)
O24 0.053(3) 0.034(3) 0.051(4) -0.010(3) -0.002(3) 0.022(3)
N1 0.034(3) 0.028(3) 0.031(3) -0.009(3) 0.011(3) -0.002(3)
N2 0.039(3) 0.036(4) 0.033(4) -0.001(3) 0.008(3) 0.000(3)
N3 0.036(3) 0.037(4) 0.038(4) 0.000(3) 0.011(3) 0.004(3)
N4 0.037(3) 0.019(3) 0.043(4) -0.006(3) 0.018(3) -0.002(3)
N5 0.041(3) 0.034(4) 0.038(4) 0.004(3) 0.018(3) -0.003(3)
N6 0.033(3) 0.037(4) 0.031(3) -0.005(3) 0.008(3) 0.006(3)
N7 0.035(3) 0.038(4) 0.025(3) 0.001(3) 0.010(3) -0.006(3)
N8 0.043(3) 0.015(3) 0.046(4) 0.003(3) 0.026(3) -0.008(3)
N9 0.051(4) 0.033(4) 0.041(4) 0.001(3) 0.021(3) -0.002(3)
N10 0.036(3) 0.033(3) 0.025(3) -0.002(3) 0.012(3) 0.004(3)
N11 0.033(3) 0.033(4) 0.057(5) 0.003(3) 0.017(3) 0.003(3)
N12 0.045(4) 0.029(4) 0.042(4) 0.005(3) 0.008(3) 0.014(3)
N13 0.039(3) 0.046(4) 0.030(3) -0.011(3) 0.005(3) 0.002(3)
N14 0.048(4) 0.112(8) 0.050(5) -0.026(5) 0.016(4) 0.010(5)
C1 0.036(4) 0.040(5) 0.041(5) 0.000(4) 0.008(4) -0.007(4)
C2 0.044(4) 0.032(4) 0.043(5) 0.010(4) 0.014(4) 0.001(4)
C3 0.046(4) 0.034(4) 0.028(4) -0.001(3) 0.014(3) -0.001(4)
C4 0.049(5) 0.037(4) 0.021(4) 0.004(3) 0.011(3) 0.011(4)
C5 0.049(5) 0.029(4) 0.029(4) -0.003(3) 0.006(3) 0.001(4)
C6 0.045(4) 0.041(5) 0.028(4) -0.002(3) 0.003(3) -0.007(4)
C7 0.041(5) 0.057(7) 0.064(6) -0.009(5) 0.023(4) -0.017(5)
C8 0.039(5) 0.095(9) 0.129(12) 0.010(8) 0.027(6) 0.001(6)
C9 0.031(4) 0.022(4) 0.037(4) -0.001(3) 0.007(3) 0.000(3)
C10 0.039(4) 0.031(4) 0.049(5) -0.010(4) 0.009(4) 0.001(3)
C11 0.031(4) 0.035(4) 0.038(4) -0.003(3) 0.018(3) 0.003(3)
C12 0.070(6) 0.054(6) 0.069(7) 0.012(5) 0.000(5) -0.044(5)
C13 0.031(4) 0.033(4) 0.029(4) -0.008(3) 0.012(3) -0.001(3)
C14 0.048(5) 0.039(5) 0.031(4) -0.004(3) 0.013(4) -0.005(4)
C15 0.041(4) 0.045(5) 0.033(4) 0.001(4) 0.015(3) 0.001(4)
C16 0.044(4) 0.034(5) 0.033(4) 0.003(3) 0.013(3) -0.001(4)
C17 0.040(4) 0.034(4) 0.026(4) -0.006(3) 0.013(3) 0.003(3)
C18 0.031(4) 0.050(5) 0.023(4) 0.003(3) 0.007(3) -0.002(4)
C19 0.052(5) 0.048(6) 0.045(5) 0.005(4) 0.018(4) 0.010(4)
C20 0.075(7) 0.076(8) 0.095(9) 0.009(7) 0.045(7) 0.009(6)
C21 0.031(4) 0.018(4) 0.045(4) -0.007(3) 0.018(3) -0.003(3)
C22 0.032(4) 0.049(5) 0.029(4) -0.018(4) 0.011(3) -0.011(4)
C23 0.042(4) 0.035(5) 0.055(5) -0.013(4) 0.026(4) -0.006(4)
C24 0.058(5) 0.046(6) 0.071(7) 0.003(5) 0.033(5) 0.012(4)
C25 0.038(4) 0.029(4) 0.029(4) 0.003(3) 0.001(3) 0.009(3)
C26 0.049(5) 0.028(4) 0.042(5) 0.004(3) 0.021(4) 0.003(4)
C27 0.045(4) 0.030(4) 0.027(4) 0.003(3) 0.016(3) -0.002(3)
C28 0.033(4) 0.028(4) 0.039(4) -0.003(3) 0.018(3) 0.001(3)
C29 0.048(4) 0.033(4) 0.022(4) -0.002(3) 0.013(3) -0.003(4)
C30 0.041(4) 0.033(4) 0.027(4) -0.003(3) 0.012(3) -0.002(3)
C31 0.033(4) 0.040(5) 0.044(5) 0.000(4) 0.015(4) -0.002(4)
C32 0.040(5) 0.073(7) 0.077(7) -0.015(5) 0.036(5) -0.002(5)
C33 0.044(4) 0.038(5) 0.037(4) 0.006(4) 0.017(4) 0.012(4)
C34 0.033(4) 0.029(4) 0.059(5) 0.005(4) 0.024(4) 0.001(3)
C35 0.041(4) 0.026(4) 0.045(5) -0.001(4) 0.020(4) -0.002(3)
C36 0.046(5) 0.045(5) 0.058(6) -0.001(4) 0.019(4) -0.016(4)
C37 0.060(5) 0.022(4) 0.027(4) 0.003(3) 0.014(4) -0.007(4)
C38 0.038(4) 0.038(5) 0.026(4) 0.003(3) 0.010(3) 0.008(3)
C39 0.036(4) 0.035(5) 0.034(4) 0.003(3) 0.006(3) -0.004(3)
C40 0.044(5) 0.038(5) 0.042(5) 0.001(4) 0.008(4) 0.001(4)
C41 0.038(4) 0.025(4) 0.028(4) -0.002(3) 0.009(3) 0.000(3)
C42 0.033(4) 0.053(5) 0.028(4) -0.002(4) 0.009(3) -0.008(4)
C43 0.036(4) 0.042(5) 0.046(5) -0.007(4) 0.010(4) -0.007(4)
C44 0.034(5) 0.069(7) 0.094(9) 0.000(6) 0.010(5) 0.007(5)
C45 0.031(4) 0.029(4) 0.051(5) -0.003(4) 0.016(4) -0.013(3)
C46 0.039(4) 0.028(4) 0.043(5) -0.001(4) 0.008(4) 0.003(3)
C47 0.034(4) 0.031(4) 0.038(4) 0.004(3) 0.010(3) -0.005(3)
C48 0.085(7) 0.057(6) 0.054(6) -0.004(5) 0.017(5) 0.021(6)
C49 0.038(4) 0.053(5) 0.039(4) 0.001(4) 0.012(4) 0.014(4)
C50 0.048(4) 0.045(5) 0.044(5) -0.006(4) 0.021(4) 0.000(4)
C51 0.031(4) 0.052(5) 0.039(4) 0.000(4) 0.009(3) 0.007(4)
C52 0.070(6) 0.040(5) 0.058(6) 0.002(4) 0.033(5) 0.000(5)
C53 0.041(4) 0.050(5) 0.051(5) -0.015(4) 0.015(4) -0.001(4)
C54 0.052(5) 0.055(6) 0.074(7) -0.014(5) 0.037(5) -0.010(5)
C55 0.038(4) 0.050(5) 0.038(4) 0.007(4) 0.017(4) 0.001(4)
C56 0.043(4) 0.044(5) 0.071(6) -0.012(5) 0.032(4) -0.001(4)
C57 0.141(14) 0.179(18) 0.063(9) 0.027(10) 0.040(9) -0.035(13)
C58 0.158(15) 0.168(18) 0.123(14) -0.026(12) 0.099(13) -0.055(14)
C59 0.162(10) 0.166(11) 0.151(11) -0.010(8) 0.055(8) 0.005(8)
C60 0.124(10) 0.172(12) 0.070(8) 0.029(8) 0.045(7) 0.078(9)
C63 0.138(13) 0.081(10) 0.109(12) -0.009(8) 0.058(10) -0.009(9)
C64 0.050(6) 0.082(8) 0.134(12) 0.014(8) 0.050(7) 0.008(6)
C65 0.053(7) 0.053(8) 0.051(7) -0.008(6) 0.019(6) -0.011(6)
C65' 0.040(7) 0.040(8) 0.036(7) 0.006(6) 0.014(6) -0.004(6)
C62 0.233(15) 0.155(12) 0.064(8) 0.024(8) 0.076(9) 0.100(11)
C61 0.152(10) 0.145(11) 0.158(11) -0.010(8) 0.066(8) 0.013(8)

loop_
_atom_type_symbol
_atom_type_description
_atom_type_scat_dispersion_real
_atom_type_scat_dispersion_imag
_atom_type_scat_source
C C 0.0033 0.0016 'International Tables Vol C Tables 4.2.6.8 and 6.1.1.4'
H H 0.0000 0.0000 'International Tables Vol C Tables 4.2.6.8 and 6.1.1.4'
N N 0.0061 0.0033 'International Tables Vol C Tables 4.2.6.8 and 6.1.1.4'
O O 0.0106 0.0060 'International Tables Vol C Tables 4.2.6.8 and 6.1.1.4'
Br Br -0.2901 2.4595 'International Tables Vol C Tables 4.2.6.8 and 6.1.1.4'
Cl Cl 0.1484 0.1585 'International Tables Vol C Tables 4.2.6.8 and 6.1.1.4'

loop_
_geom_angle_atom_site_label_1
_geom_angle_atom_site_label_2
_geom_angle_atom_site_label_3
_geom_angle
C65' Cl1 C65 36.8(9)
C65 Cl2 C65' 38.1(9)
C65' Cl3 C65 37.6(9)
C9 O1 C3 118.5(6)
C11 O2 C13 120.5(6)
C21 O3 C17 117.3(6)
C22 O4 C5 118.9(6)
C4 O5 H5 131.3
C7 O7 C8 115.3(9)
C10 O8 C12 117.2(7)
C18 O9 H9 133.0
C19 O11 C20 113.5(8)
C23 O12 C24 117.5(7)
C33 O13 C29 118.5(6)
C35 O14 C37 118.0(6)
C45 O15 C41 117.4(6)
C47 O16 C25 119.4(6)
C31 O18 C32 115.6(7)
C30 O19 H19 136.6
C34 O20 C36 118.4(7)
C43 O22 C44 114.3(8)
C42 O23 H23 109.5
C46 O24 C48 117.8(7)
C11 N1 C9 110.2(6)
C9 N2 C10 112.0(7)
C11 N3 C10 110.7(7)
C21 N4 C22 111.7(7)
C23 N5 C21 112.1(7)
C22 N6 C23 113.0(7)
C35 N7 C33 111.3(7)
C33 N8 C34 112.1(7)
C34 N9 C35 112.6(7)
C45 N10 C47 112.8(7)
C46 N11 C45 113.0(7)
C47 N12 C46 112.2(7)
C53 N13 C51 109.1(6)
C53 N13 C55 109.6(7)
C51 N13 C55 113.2(6)
C53 N13 C49 110.8(6)
C51 N13 C49 110.6(6)
C55 N13 C49 103.5(6)
C61 N14 C57 112.6(12)
C61 N14 C63 113.3(12)
C57 N14 C63 106.4(10)
C61 N14 C59 110.9(12)
C57 N14 C59 107.8(12)
C63 N14 C59 105.3(11)
C2 C1 C6 119.0(8)
C2 C1 C7 119.3(8)
C6 C1 C7 121.6(8)
C1 C2 C3 122.6(8)
C1 C2 H2 118.7
C3 C2 H2 118.7
C2 C3 O1 119.3(7)
C2 C3 C4 120.1(7)
O1 C3 C4 120.2(7)
O5 C4 C5 119.7(7)
O5 C4 C3 125.1(8)
C5 C4 C3 115.1(7)
C6 C5 C4 124.9(8)
C6 C5 O4 117.9(7)
C4 C5 O4 116.6(7)
C5 C6 C1 118.2(7)
C5 C6 H6 120.9
C1 C6 H6 120.9
O6 C7 O7 123.2(9)
O6 C7 C1 125.7(8)
O7 C7 C1 111.1(9)
O7 C8 H8A 109.5
O7 C8 H8B 109.5
H8A C8 H8B 109.5
O7 C8 H8C 109.5
H8A C8 H8C 109.5
H8B C8 H8C 109.5
N2 C9 N1 129.2(7)
N2 C9 O1 112.6(7)
N1 C9 O1 118.2(6)
N2 C10 O8 121.1(8)
N2 C10 N3 127.1(7)
O8 C10 N3 111.7(7)
N3 C11 N1 130.4(7)
N3 C11 O2 112.4(6)
N1 C11 O2 117.2(7)
O8 C12 H12A 109.5
O8 C12 H12B 109.5
H12A C12 H12B 109.5
O8 C12 H12C 109.5
H12A C12 H12C 109.5
H12B C12 H12C 109.5
C14 C13 C18 122.8(7)
C14 C13 O2 117.0(6)
C18 C13 O2 119.9(7)
C13 C14 C15 119.3(8)
C13 C14 H14 120.4
C15 C14 H14 120.4
C14 C15 C16 118.8(8)
C14 C15 C19 117.3(8)
C16 C15 C19 123.8(8)
C17 C16 C15 119.9(7)
C17 C16 H16 120.0
C15 C16 H16 120.0
C18 C17 C16 121.8(7)
C18 C17 O3 119.3(7)
C16 C17 O3 118.7(7)
O9 C18 C17 117.0(7)
O9 C18 C13 125.7(7)
C17 C18 C13 117.3(7)
O10 C19 O11 123.8(9)
O10 C19 C15 125.3(9)
O11 C19 C15 110.6(8)
O11 C20 H20A 109.5
O11 C20 H20B 109.5
H20A C20 H20B 109.5
O11 C20 H20C 109.5
H20A C20 H20C 109.5
H20B C20 H20C 109.5
N4 C21 N5 128.3(7)
N4 C21 O3 119.9(6)
N5 C21 O3 111.6(6)
N6 C22 O4 113.7(7)
N6 C22 N4 128.0(8)
O4 C22 N4 118.1(7)
N5 C23 O12 120.0(8)
N5 C23 N6 126.7(7)
O12 C23 N6 113.2(7)
O12 C24 H24A 109.5
O12 C24 H24B 109.5
H24A C24 H24B 109.5
O12 C24 H24C 109.5
H24A C24 H24C 109.5
H24B C24 H24C 109.5
C26 C25 C30 123.2(7)
C26 C25 O16 117.6(7)
C30 C25 O16 118.4(7)
C25 C26 C27 119.0(7)
C25 C26 H26 120.5
C27 C26 H26 120.5
C28 C27 C26 119.3(7)
C28 C27 C31 122.7(7)
C26 C27 C31 117.9(7)
C29 C28 C27 118.9(7)
C29 C28 H28 120.6
C27 C28 H28 120.6
C30 C29 C28 123.4(7)
C30 C29 O13 117.5(7)
C28 C29 O13 118.7(7)
O19 C30 C29 118.5(7)
O19 C30 C25 125.3(7)
C29 C30 C25 116.2(7)
O17 C31 O18 122.8(8)
O17 C31 C27 126.0(8)
O18 C31 C27 111.1(7)
O18 C32 H32A 109.5
O18 C32 H32B 109.5
H32A C32 H32B 109.5
O18 C32 H32C 109.5
H32A C32 H32C 109.5
H32B C32 H32C 109.5
N8 C33 N7 128.5(7)
N8 C33 O13 113.3(7)
N7 C33 O13 118.1(7)
N9 C34 O20 113.4(8)
N9 C34 N8 127.7(7)
O20 C34 N8 118.9(7)
N7 C35 O14 119.3(7)
N7 C35 N9 127.7(7)
O14 C35 N9 112.9(7)
O20 C36 H36A 109.5
O20 C36 H36B 109.5
H36A C36 H36B 109.5
O20 C36 H36C 109.5
H36A C36 H36C 109.5
H36B C36 H36C 109.5
C38 C37 C42 121.4(7)
C38 C37 O14 119.2(7)
C42 C37 O14 119.2(7)
C39 C38 C37 119.9(7)
C39 C38 H38 120.0
C37 C38 H38 120.0
C38 C39 C40 121.4(7)
C38 C39 C43 121.5(7)
C40 C39 C43 117.0(7)
C41 C40 C39 118.0(8)
C41 C40 H40 121.0
C39 C40 H40 121.0
C40 C41 O15 118.4(7)
C40 C41 C42 122.0(7)
O15 C41 C42 119.3(7)
O23 C42 C37 117.5(7)
O23 C42 C41 125.3(7)
C37 C42 C41 117.1(7)
O21 C43 O22 124.0(8)
O21 C43 C39 124.8(8)
O22 C43 C39 111.1(7)
O22 C44 H44A 109.5
O22 C44 H44B 109.5
H44A C44 H44B 109.5
O22 C44 H44C 109.5
H44A C44 H44C 109.5
H44B C44 H44C 109.5
N10 C45 O15 120.0(7)
N10 C45 N11 126.7(8)
O15 C45 N11 113.3(7)
N11 C46 O24 120.3(7)
N11 C46 N12 127.5(7)
O24 C46 N12 112.2(7)
N12 C47 N10 127.6(7)
N12 C47 O16 113.1(7)
N10 C47 O16 119.2(7)
O24 C48 H48A 109.5
O24 C48 H48B 109.5
H48A C48 H48B 109.5
O24 C48 H48C 109.5
H48A C48 H48C 109.5
H48B C48 H48C 109.5
C50 C49 N13 114.5(7)
C50 C49 H49A 108.6
N13 C49 H49A 108.6
C50 C49 H49B 108.6
N13 C49 H49B 108.6
H49A C49 H49B 107.6
C49 C50 H50A 109.5
C49 C50 H50B 109.5
H50A C50 H50B 109.5
C49 C50 H50C 109.5
H50A C50 H50C 109.5
H50B C50 H50C 109.5
N13 C51 C52 115.9(7)
N13 C51 H51A 108.3
C52 C51 H51A 108.3
N13 C51 H51B 108.3
C52 C51 H51B 108.3
H51A C51 H51B 107.4
C51 C52 H52A 109.5
C51 C52 H52B 109.5
H52A C52 H52B 109.5
C51 C52 H52C 109.5
H52A C52 H52C 109.5
H52B C52 H52C 109.5
C54 C53 N13 117.6(7)
C54 C53 H53A 107.9
N13 C53 H53A 107.9
C54 C53 H53B 107.9
N13 C53 H53B 107.9
H53A C53 H53B 107.2
C53 C54 H54A 109.5
C53 C54 H54B 109.5
H54A C54 H54B 109.5
C53 C54 H54C 109.5
H54A C54 H54C 109.5
H54B C54 H54C 109.5
N13 C55 C56 114.7(7)
N13 C55 H55A 108.6
C56 C55 H55A 108.6
N13 C55 H55B 108.6
C56 C55 H55B 108.6
H55A C55 H55B 107.6
C55 C56 H56A 109.5
C55 C56 H56B 109.5
H56A C56 H56B 109.5
C55 C56 H56C 109.5
H56A C56 H56C 109.5
H56B C56 H56C 109.5
C58 C57 N14 126.1(17)
C58 C57 H57A 105.8
N14 C57 H57A 105.8
C58 C57 H57B 105.8
N14 C57 H57B 105.8
H57A C57 H57B 106.2
C57 C58 H58A 109.5
C57 C58 H58B 109.5
H58A C58 H58B 109.5
C57 C58 H58C 109.5
H58A C58 H58C 109.5
H58B C58 H58C 109.5
N14 C59 C60 113.2(13)
N14 C59 H59A 108.9
C60 C59 H59A 108.9
N14 C59 H59B 108.9
C60 C59 H59B 108.9
H59A C59 H59B 107.7
C59 C60 H60A 109.5
C59 C60 H60B 109.5
H60A C60 H60B 109.5
C59 C60 H60C 109.5
H60A C60 H60C 109.5
H60B C60 H60C 109.5
C64 C63 N14 119.4(12)
C64 C63 H63A 107.5
N14 C63 H63A 107.5
C64 C63 H63B 107.5
N14 C63 H63B 107.5
H63A C63 H63B 107.0
C63 C64 H64A 109.5
C63 C64 H64B 109.5
H64A C64 H64B 109.5
C63 C64 H64C 109.5
H64A C64 H64C 109.5
H64B C64 H64C 109.5
Cl2 C65 Cl3 113.7(10)
Cl2 C65 Cl1 109.7(9)
Cl3 C65 Cl1 107.8(9)
Cl2 C65 H65 108.5
Cl3 C65 H65 108.5
Cl1 C65 H65 108.5
Cl3 C65' Cl2 112.1(10)
Cl3 C65' Cl1 109.4(9)
Cl2 C65' Cl1 108.4(10)
Cl3 C65' H65' 109.0
Cl2 C65' H65' 109.0
Cl1 C65' H65' 109.0
C61 C62 H62A 109.5
C61 C62 H62B 109.5
H62A C62 H62B 109.5
C61 C62 H62C 109.5
H62A C62 H62C 109.5
H62B C62 H62C 109.5
C62 C61 N14 120.2(17)
C62 C61 H61A 107.3
N14 C61 H61A 107.3
C62 C61 H61B 107.3
N14 C61 H61B 107.3
H61A C61 H61B 106.9

loop_
_geom_bond_atom_site_label_1
_geom_bond_atom_site_label_2
_geom_bond_distance
Cl1 C65' 1.782(18)
Cl1 C65 1.803(17)
Cl2 C65 1.709(17)
Cl2 C65' 1.758(19)
Cl3 C65' 1.752(17)
Cl3 C65 1.767(17)
O1 C9 1.365(9)
O1 C3 1.394(9)
O2 C11 1.363(9)
O2 C13 1.420(9)
O3 C21 1.360(9)
O3 C17 1.390(9)
O4 C22 1.347(10)
O4 C5 1.416(9)
O5 C4 1.328(9)
O5 H5 0.8402
O6 C7 1.182(11)
O7 C7 1.315(11)
O7 C8 1.464(12)
O8 C10 1.341(9)
O8 C12 1.447(11)
O9 C18 1.353(9)
O9 H9 0.8400
O10 C19 1.208(11)
O11 C19 1.376(11)
O11 C20 1.477(12)
O12 C23 1.348(10)
O12 C24 1.465(10)
O13 C33 1.345(9)
O13 C29 1.412(9)
O14 C35 1.333(9)
O14 C37 1.389(9)
O15 C45 1.348(9)
O15 C41 1.406(9)
O16 C47 1.340(9)
O16 C25 1.424(9)
O17 C31 1.187(10)
O18 C31 1.339(10)
O18 C32 1.451(10)
O19 C30 1.363(9)
O19 H19 0.8400
O20 C34 1.333(9)
O20 C36 1.453(10)
O21 C43 1.171(10)
O22 C43 1.354(11)
O22 C44 1.437(11)
O23 C42 1.330(9)
O23 H23 0.8400
O24 C46 1.340(9)
O24 C48 1.465(11)
N1 C11 1.322(9)
N1 C9 1.325(10)
N2 C9 1.310(9)
N2 C10 1.330(10)
N3 C11 1.304(10)
N3 C10 1.352(11)
N4 C21 1.305(9)
N4 C22 1.351(10)
N5 C23 1.322(11)
N5 C21 1.335(9)
N6 C22 1.281(10)
N6 C23 1.349(11)
N7 C35 1.329(10)
N7 C33 1.340(10)
N8 C33 1.330(10)
N8 C34 1.339(10)
N9 C34 1.311(10)
N9 C35 1.353(10)
N10 C45 1.309(10)
N10 C47 1.337(9)
N11 C46 1.299(10)
N11 C45 1.357(10)
N12 C47 1.322(9)
N12 C46 1.346(11)
N13 C53 1.499(10)
N13 C51 1.501(11)
N13 C55 1.517(10)
N13 C49 1.547(9)
N14 C61 1.44(2)
N14 C57 1.448(16)
N14 C63 1.539(15)
N14 C59 1.544(19)
C1 C2 1.355(11)
C1 C6 1.403(12)
C1 C7 1.508(12)
C2 C3 1.379(11)
C2 H2 0.9500
C3 C4 1.420(11)
C4 C5 1.391(11)
C5 C6 1.361(11)
C6 H6 0.9500
C8 H8A 0.9800
C8 H8B 0.9800
C8 H8C 0.9800
C12 H12A 0.9800
C12 H12B 0.9800
C12 H12C 0.9800
C13 C14 1.374(11)
C13 C18 1.390(11)
C14 C15 1.398(11)
C14 H14 0.9500
C15 C16 1.405(11)
C15 C19 1.464(12)
C16 C17 1.382(11)
C16 H16 0.9500
C17 C18 1.380(11)
C20 H20A 0.9800
C20 H20B 0.9800
C20 H20C 0.9800
C24 H24A 0.9800
C24 H24B 0.9800
C24 H24C 0.9800
C25 C26 1.339(11)
C25 C30 1.420(11)
C26 C27 1.430(11)
C26 H26 0.9500
C27 C28 1.394(11)
C27 C31 1.489(11)
C28 C29 1.380(10)
C28 H28 0.9500
C29 C30 1.375(11)
C32 H32A 0.9800
C32 H32B 0.9800
C32 H32C 0.9800
C36 H36A 0.9800
C36 H36B 0.9800
C36 H36C 0.9800
C37 C38 1.375(11)
C37 C42 1.386(11)
C38 C39 1.366(11)
C38 H38 0.9500
C39 C40 1.387(11)
C39 C43 1.517(11)
C40 C41 1.383(11)
C40 H40 0.9500
C41 C42 1.411(11)
C44 H44A 0.9800
C44 H44B 0.9800
C44 H44C 0.9800
C48 H48A 0.9800
C48 H48B 0.9800
C48 H48C 0.9800
C49 C50 1.520(11)
C49 H49A 0.9900
C49 H49B 0.9900
C50 H50A 0.9800
C50 H50B 0.9800
C50 H50C 0.9800
C51 C52 1.513(12)
C51 H51A 0.9900
C51 H51B 0.9900
C52 H52A 0.9800
C52 H52B 0.9800
C52 H52C 0.9800
C53 C54 1.487(13)
C53 H53A 0.9900
C53 H53B 0.9900
C54 H54A 0.9800
C54 H54B 0.9800
C54 H54C 0.9800
C55 C56 1.533(11)
C55 H55A 0.9900
C55 H55B 0.9900
C56 H56A 0.9800
C56 H56B 0.9800
C56 H56C 0.9800
C57 C58 1.36(2)
C57 H57A 0.9900
C57 H57B 0.9900
C58 H58A 0.9800
C58 H58B 0.9800
C58 H58C 0.9800
C59 C60 1.59(2)
C59 H59A 0.9900
C59 H59B 0.9900
C60 H60A 0.9800
C60 H60B 0.9800
C60 H60C 0.9800
C63 C64 1.381(15)
C63 H63A 0.9900
C63 H63B 0.9900
C64 H64A 0.9800
C64 H64B 0.9800
C64 H64C 0.9800
C65 H65 1.0000
C65' H65' 1.0000
C62 C61 1.42(2)
C62 H62A 0.9800
C62 H62B 0.9800
C62 H62C 0.9800
C61 H61A 0.9900
C61 H61B 0.9900

loop_
_geom_hbond_atom_site_label_D
_geom_hbond_atom_site_label_H
_geom_hbond_atom_site_label_A
_geom_hbond_distance_DH
_geom_hbond_distance_HA
_geom_hbond_distance_DA
_geom_hbond_angle_DHA
O5 H5 Br1 0.84 2.32 3.157(6) 179.8
O9 H9 Br1 0.84 2.37 3.207(6) 179.7

loop_
_geom_torsion_atom_site_label_1
_geom_torsion_atom_site_label_2
_geom_torsion_atom_site_label_3
_geom_torsion_atom_site_label_4
_geom_torsion
C6 C1 C2 C3 1.7(13)
C7 C1 C2 C3 -175.7(8)
C1 C2 C3 O1 -176.4(7)
C1 C2 C3 C4 -4.0(12)
C9 O1 C3 C2 -102.1(8)
C9 O1 C3 C4 85.5(9)
C2 C3 C4 O5 -176.6(7)
O1 C3 C4 O5 -4.2(11)
C2 C3 C4 C5 4.0(11)
O1 C3 C4 C5 176.3(7)
O5 C4 C5 C6 178.4(7)
C3 C4 C5 C6 -2.1(12)
O5 C4 C5 O4 7.5(10)
C3 C4 C5 O4 -173.0(6)
C22 O4 C5 C6 111.3(8)
C22 O4 C5 C4 -77.1(9)
C4 C5 C6 C1 0.0(12)
O4 C5 C6 C1 170.8(7)
C2 C1 C6 C5 0.3(12)
C7 C1 C6 C5 177.7(8)
C8 O7 C7 O6 1.0(16)
C8 O7 C7 C1 -179.5(9)
C2 C1 C7 O6 -10.7(16)
C6 C1 C7 O6 172.0(11)
C2 C1 C7 O7 169.9(8)
C6 C1 C7 O7 -7.5(13)
C10 N2 C9 N1 -3.6(12)
C10 N2 C9 O1 177.1(6)
C11 N1 C9 N2 5.8(11)
C11 N1 C9 O1 -174.9(6)
C3 O1 C9 N2 173.5(6)
C3 O1 C9 N1 -5.9(10)
C9 N2 C10 O8 178.5(7)
C9 N2 C10 N3 1.5(12)
C12 O8 C10 N2 1.9(12)
C12 O8 C10 N3 179.4(8)
C11 N3 C10 N2 -2.1(12)
C11 N3 C10 O8 -179.4(6)
C10 N3 C11 N1 5.3(11)
C10 N3 C11 O2 -175.1(6)
C9 N1 C11 N3 -6.9(11)
C9 N1 C11 O2 173.6(6)
C13 O2 C11 N3 -171.8(6)
C13 O2 C11 N1 7.9(10)
C11 O2 C13 C14 102.0(8)
C11 O2 C13 C18 -84.7(9)
C18 C13 C14 C15 -0.1(11)
O2 C13 C14 C15 173.0(6)
C13 C14 C15 C16 -0.6(11)
C13 C14 C15 C19 178.6(7)
C14 C15 C16 C17 -0.2(11)
C19 C15 C16 C17 -179.4(7)
C15 C16 C17 C18 1.8(11)
C15 C16 C17 O3 -172.9(7)
C21 O3 C17 C18 70.5(8)
C21 O3 C17 C16 -114.7(7)
C16 C17 C18 O9 -179.7(6)
O3 C17 C18 O9 -5.0(10)
C16 C17 C18 C13 -2.4(11)
O3 C17 C18 C13 172.2(6)
C14 C13 C18 O9 178.6(7)
O2 C13 C18 O9 5.7(11)
C14 C13 C18 C17 1.6(11)
O2 C13 C18 C17 -171.3(6)
C20 O11 C19 O10 3.4(13)
C20 O11 C19 C15 178.6(8)
C14 C15 C19 O10 4.8(13)
C16 C15 C19 O10 -176.0(9)
C14 C15 C19 O11 -170.4(7)
C16 C15 C19 O11 8.8(11)
C22 N4 C21 N5 4.0(11)
C22 N4 C21 O3 179.1(6)
C23 N5 C21 N4 -1.0(11)
C23 N5 C21 O3 -176.5(6)
C17 O3 C21 N4 12.8(10)
C17 O3 C21 N5 -171.3(6)
C23 N6 C22 O4 178.7(6)
C23 N6 C22 N4 3.0(11)
C5 O4 C22 N6 172.4(7)
C5 O4 C22 N4 -11.5(10)
C21 N4 C22 N6 -5.1(11)
C21 N4 C22 O4 179.4(6)
C21 N5 C23 O12 -177.0(6)
C21 N5 C23 N6 -1.6(11)
C24 O12 C23 N5 -6.2(11)
C24 O12 C23 N6 177.8(7)
C22 N6 C23 N5 0.7(12)
C22 N6 C23 O12 176.3(6)
C47 O16 C25 C26 106.8(8)
C47 O16 C25 C30 -82.8(9)
C30 C25 C26 C27 2.5(12)
O16 C25 C26 C27 172.5(6)
C25 C26 C27 C28 -2.5(11)
C25 C26 C27 C31 178.9(7)
C26 C27 C28 C29 1.7(11)
C31 C27 C28 C29 -179.8(7)
C27 C28 C29 C30 -0.9(11)
C27 C28 C29 O13 -172.8(6)
C33 O13 C29 C30 77.0(8)
C33 O13 C29 C28 -110.6(8)
C28 C29 C30 O19 -178.2(7)
O13 C29 C30 O19 -6.2(10)
C28 C29 C30 C25 0.8(11)
O13 C29 C30 C25 172.8(6)
C26 C25 C30 O19 177.2(7)
O16 C25 C30 O19 7.4(11)
C26 C25 C30 C29 -1.6(11)
O16 C25 C30 C29 -171.5(6)
C32 O18 C31 O17 0.1(12)
C32 O18 C31 C27 176.7(7)
C28 C27 C31 O17 -177.4(8)
C26 C27 C31 O17 1.1(13)
C28 C27 C31 O18 6.1(10)
C26 C27 C31 O18 -175.4(7)
C34 N8 C33 N7 1.6(11)
C34 N8 C33 O13 179.0(6)
C35 N7 C33 N8 -1.2(11)
C35 N7 C33 O13 -178.5(6)
C29 O13 C33 N8 -172.5(6)
C29 O13 C33 N7 5.2(10)
C35 N9 C34 O20 179.9(6)
C35 N9 C34 N8 -3.4(12)
C36 O20 C34 N9 173.9(7)
C36 O20 C34 N8 -3.1(10)
C33 N8 C34 N9 1.0(12)
C33 N8 C34 O20 177.6(6)
C33 N7 C35 O14 -178.0(7)
C33 N7 C35 N9 -1.9(11)
C37 O14 C35 N7 -13.1(11)
C37 O14 C35 N9 170.3(7)
C34 N9 C35 N7 3.9(12)
C34 N9 C35 O14 -179.8(7)
C35 O14 C37 C38 111.2(8)
C35 O14 C37 C42 -73.7(9)
C42 C37 C38 C39 -4.3(12)
O14 C37 C38 C39 170.8(7)
C37 C38 C39 C40 3.2(12)
C37 C38 C39 C43 -179.8(7)
C38 C39 C40 C41 -0.5(13)
C43 C39 C40 C41 -177.6(7)
C39 C40 C41 O15 -175.9(7)
C39 C40 C41 C42 -1.2(12)
C45 O15 C41 C40 -99.2(8)
C45 O15 C41 C42 85.9(9)
C38 C37 C42 O23 178.7(7)
O14 C37 C42 O23 3.7(11)
C38 C37 C42 C41 2.6(11)
O14 C37 C42 C41 -172.5(6)
C40 C41 C42 O23 -175.6(8)
O15 C41 C42 O23 -1.0(11)
C40 C41 C42 C37 0.2(11)
O15 C41 C42 C37 174.8(7)
C44 O22 C43 O21 -0.6(14)
C44 O22 C43 C39 -178.3(8)
C38 C39 C43 O21 171.2(10)
C40 C39 C43 O21 -11.6(14)
C38 C39 C43 O22 -11.1(12)
C40 C39 C43 O22 166.1(8)
C47 N10 C45 O15 -176.5(6)
C47 N10 C45 N11 4.8(11)
C41 O15 C45 N10 -6.5(10)
C41 O15 C45 N11 172.4(6)
C46 N11 C45 N10 -4.5(11)
C46 N11 C45 O15 176.7(7)
C45 N11 C46 O24 -178.0(7)
C45 N11 C46 N12 2.8(12)
C48 O24 C46 N11 0.6(12)
C48 O24 C46 N12 180.0(8)
C47 N12 C46 N11 -1.9(12)
C47 N12 C46 O24 178.8(7)
C46 N12 C47 N10 2.3(12)
C46 N12 C47 O16 -176.4(7)
C45 N10 C47 N12 -3.7(11)
C45 N10 C47 O16 174.9(7)
C25 O16 C47 N12 -175.3(7)
C25 O16 C47 N10 5.9(11)
C53 N13 C49 C50 -62.0(9)
C51 N13 C49 C50 59.0(9)
C55 N13 C49 C50 -179.4(7)
C53 N13 C51 C52 -177.7(7)
C55 N13 C51 C52 -55.4(9)
C49 N13 C51 C52 60.3(9)
C51 N13 C53 C54 -167.0(7)
C55 N13 C53 C54 68.5(9)
C49 N13 C53 C54 -45.1(10)
C53 N13 C55 C56 72.6(9)
C51 N13 C55 C56 -49.4(9)
C49 N13 C55 C56 -169.2(7)
C61 N14 C57 C58 -169.4(16)
C63 N14 C57 C58 65.8(18)
C59 N14 C57 C58 -46.7(19)
C61 N14 C59 C60 58.3(18)
C57 N14 C59 C60 -65.4(17)
C63 N14 C59 C60 -178.7(13)
C61 N14 C63 C64 65.1(17)
C57 N14 C63 C64 -170.6(13)
C59 N14 C63 C64 -56.3(16)
C65' Cl2 C65 Cl3 59.1(13)
C65' Cl2 C65 Cl1 -61.6(12)
C65' Cl3 C65 Cl2 -60.7(13)
C65' Cl3 C65 Cl1 61.1(12)
C65' Cl1 C65 Cl2 63.3(14)
C65' Cl1 C65 Cl3 -61.0(14)
C65 Cl3 C65' Cl2 56.9(13)
C65 Cl3 C65' Cl1 -63.4(12)
C65 Cl2 C65' Cl3 -58.8(12)
C65 Cl2 C65' Cl1 62.0(12)
C65 Cl1 C65' Cl3 63.0(13)
C65 Cl1 C65' Cl2 -59.5(13)
C57 N14 C61 C62 -85(2)
C63 N14 C61 C62 36(2)
C59 N14 C61 C62 153.8(17)
